data_7054001
loop_
_publ_author_name
'Benkhellat, Zakia'
'Allali, Mustapha'
'Beley, Marc'
'Wenger, Emmanuel'
'Bernard, Maxime'
'Parizel, Nathalie'
'Selmeczi, Katalin'
'Joly, Jean-Pierre'

_publ_section_title
;
 Click synthesis of symmetric bis-triazol ligands and full
 characterisation of their copper(ii)-complexes
;
_journal_issue 1
_journal_name_full 'New Journal of Chemistry'
_journal_page_first 419
_journal_paper_doi 10.1039/c3nj00570d
_journal_volume 38
_journal_year 2014
_chemical_formula_moiety 'C30 H42 N8 O4, 2(Cl O4), 2(H2 O)'
_chemical_formula_sum 'C30 H46 Cl2 N8 O14'
_chemical_formula_weight 813.65
_space_group_IT_number 2
_symmetry_cell_setting triclinic
_symmetry_space_group_name_Hall '-P 1'
_symmetry_space_group_name_H-M 'P -1'
_atom_sites_solution_hydrogens mixed
_audit_creation_method SHELXL-97
_audit_update_record
;
2013-09-02 # Formatted by publCIF

;
_cell_angle_alpha 71.824(11)
_cell_angle_beta 79.864(15)
_cell_angle_gamma 68.647(12)
_cell_formula_units_Z 2
_cell_length_a 10.900(4)
_cell_length_b 11.582(3)
_cell_length_c 16.395(3)
_cell_measurement_reflns_used 12810
_cell_measurement_temperature 100(2)
_cell_measurement_theta_max 25.00
_cell_measurement_theta_min 1.31
_cell_volume 1826.9(9)
_computing_cell_refinement HKL2000
_computing_data_collection 'Collect Bruker-Nonius'
_computing_data_reduction HKL2000
_computing_publication_material 'WinGX publication routines (Farrugia, 1999)'
_computing_structure_refinement 'SHELXL-97 (Sheldrick, 1997)'
_computing_structure_solution SIR92
_diffrn_ambient_temperature 100(2)
_diffrn_detector_area_resol_mean 10.4508
_diffrn_measured_fraction_theta_full 0.999
_diffrn_measured_fraction_theta_max 0.999
_diffrn_measurement_device_type 'Bruker-Nonius KappaApex'
_diffrn_measurement_method '\w scans'
_diffrn_radiation_monochromator graphite
_diffrn_radiation_source 'fine-focus sealed tube'
_diffrn_radiation_type MoK\a
_diffrn_radiation_wavelength 0.71073
_diffrn_reflns_av_R_equivalents 0.0379
_diffrn_reflns_av_sigmaI/netI 0.0445
_diffrn_reflns_Laue_measured_fraction_full 0.999
_diffrn_reflns_Laue_measured_fraction_max 0.999
_diffrn_reflns_limit_h_max 12
_diffrn_reflns_limit_h_min -12
_diffrn_reflns_limit_k_max 13
_diffrn_reflns_limit_k_min -13
_diffrn_reflns_limit_l_max 19
_diffrn_reflns_limit_l_min -19
_diffrn_reflns_number 12810
_diffrn_reflns_point_group_measured_fraction_full 0.999
_diffrn_reflns_point_group_measured_fraction_max 0.999
_diffrn_reflns_theta_full 25.242
_diffrn_reflns_theta_max 26.000
_diffrn_reflns_theta_min 1.310
_exptl_absorpt_coefficient_mu 0.256
_exptl_absorpt_correction_type none
_exptl_crystal_colour colourless
_exptl_crystal_density_diffrn 1.479
_exptl_crystal_density_method 'not measured'
_exptl_crystal_description prismatic
_exptl_crystal_F_000 856
_exptl_crystal_size_max 0.250
_exptl_crystal_size_mid 0.160
_exptl_crystal_size_min 0.080
_refine_diff_density_max 0.743
_refine_diff_density_min -0.418
_refine_diff_density_rms 0.080
_refine_ls_extinction_method none
_refine_ls_goodness_of_fit_ref 1.118
_refine_ls_hydrogen_treatment mixed
_refine_ls_matrix_type full
_refine_ls_number_parameters 527
_refine_ls_number_reflns 7193
_refine_ls_number_restraints 6
_refine_ls_restrained_S_all 1.118
_refine_ls_R_factor_all 0.0968
_refine_ls_R_factor_gt 0.0706
_refine_ls_shift/su_max 0.001
_refine_ls_shift/su_mean 0.000
_refine_ls_structure_factor_coef Fsqd
_refine_ls_weighting_details
;
 w=1/[\s^2^(Fo^2^)+(0.0702P)^2^+3.0544P]
 where P=(Fo^2^+2Fc^2^)/3
;
_refine_ls_weighting_scheme calc
_refine_ls_wR_factor_gt 0.1638
_refine_ls_wR_factor_ref 0.1779
_reflns_number_gt 5539
_reflns_number_total 7193
_reflns_threshold_expression >2sigma(I)
_cod_data_source_file c3nj00570d.txt
_cod_data_source_block shelxl
_cod_original_cell_volume 1827.1(8)
_cod_original_sg_symbol_Hall -P1
_cod_original_sg_symbol_H-M P-1
_cod_database_code 7054001
_shelxl_version_number 2013-2

loop_
_symmetry_equiv_pos_as_xyz
'x, y, z'
'-x, -y, -z'

loop_
_atom_site_label
_atom_site_type_symbol
_atom_site_fract_x
_atom_site_fract_y
_atom_site_fract_z
_atom_site_U_iso_or_equiv
_atom_site_adp_type
_atom_site_occupancy
_atom_site_site_symmetry_order
_atom_site_calc_flag
_atom_site_refinement_flags_posn
_atom_site_refinement_flags_adp
_atom_site_refinement_flags_occupancy
O1 O 0.9160(2) 0.0766(2) 0.82561(15) 0.0276(6) Uani 1 1 d . . .
N4 N 0.5149(3) -0.2972(3) 0.97686(17) 0.0194(6) Uani 1 1 d . . .
N2' N 0.6743(3) 0.6264(3) 0.54348(17) 0.0213(6) Uani 1 1 d . . .
H1' H 0.5905 0.6229 0.5291 0.026 Uiso 1 1 calc R U .
O2' O 0.6841(3) 0.5379(3) 0.39911(15) 0.0329(6) Uani 1 1 d . . .
O2 O 1.1297(2) 0.0977(2) 0.87858(15) 0.0288(6) Uani 1 1 d . . .
N3' N 1.0139(3) 0.7727(3) 0.45628(19) 0.0284(7) Uani 1 1 d . . .
N2 N 0.8011(3) -0.0930(3) 0.96161(18) 0.0233(6) Uani 1 1 d . . .
H1 H 0.8916 -0.0903 0.9623 0.028 Uiso 1 1 calc R U .
O22 O 0.8003(3) 0.5230(3) 0.81942(17) 0.0365(6) Uani 1 1 d . . .
N3 N 0.4957(3) -0.2827(3) 1.05736(18) 0.0239(6) Uani 1 1 d . . .
N1' N 0.9166(3) 0.7477(3) 0.43700(19) 0.0268(7) Uani 1 1 d . . .
N4' N 0.9743(3) 0.8112(3) 0.52945(18) 0.0236(6) Uani 1 1 d . . .
N1 N 0.5965(3) -0.2554(3) 1.06963(18) 0.0243(6) Uani 1 1 d . . .
C8' C 0.8139(3) 0.7702(3) 0.4977(2) 0.0214(7) Uani 1 1 d . . .
C9' C 0.8501(3) 0.8107(3) 0.5567(2) 0.0259(7) Uani 1 1 d . . .
H9' H 0.7991 0.8335 0.6061 0.031 Uiso 1 1 calc R U .
C6' C 0.8049(4) 0.5241(4) 0.4280(2) 0.0279(8) Uani 1 1 d . . .
H6'1 H 0.8333 0.5992 0.3964 0.033 Uiso 1 1 calc R U .
H6'2 H 0.8744 0.4454 0.4178 0.033 Uiso 1 1 calc R U .
C9 C 0.6284(3) -0.2789(3) 0.9380(2) 0.0225(7) Uani 1 1 d . . .
H9 H 0.6643 -0.2829 0.8814 0.027 Uiso 1 1 calc R U .
O1' O 0.4953(3) 0.5200(2) 0.66664(15) 0.0299(6) Uani 1 1 d . . .
C7 C 0.8093(3) -0.2325(3) 0.9927(2) 0.0240(7) Uani 1 1 d . . .
H7A H 0.8734 -0.2798 0.9537 0.029 Uiso 1 1 calc R U .
H7B H 0.8436 -0.2696 1.0506 0.029 Uiso 1 1 calc R U .
C15 C 0.3317(3) -0.3804(3) 1.0017(2) 0.0254(7) Uani 1 1 d . . .
H15 H 0.3327 -0.3942 1.0619 0.030 Uiso 1 1 calc R U .
C8 C 0.6808(3) -0.2534(3) 0.9972(2) 0.0211(7) Uani 1 1 d . . .
C10' C 1.0607(3) 0.8451(3) 0.5680(2) 0.0257(7) Uani 1 1 d . . .
C5' C 0.7839(3) 0.5148(3) 0.5224(2) 0.0247(7) Uani 1 1 d . . .
H5'1 H 0.7642 0.4347 0.5536 0.030 Uiso 1 1 calc R U .
H5'2 H 0.8665 0.5091 0.5429 0.030 Uiso 1 1 calc R U .
C10 C 0.4209(3) -0.3291(3) 0.9449(2) 0.0223(7) Uani 1 1 d . . .
C11 C 0.4209(4) -0.3093(4) 0.8570(2) 0.0291(8) Uani 1 1 d . . .
H11 H 0.4813 -0.2731 0.8180 0.035 Uiso 1 1 calc R U .
O23 O 0.9076(3) 0.6668(3) 0.8170(2) 0.0542(9) Uani 1 1 d . . .
C2' C 0.6186(4) 0.5048(4) 0.6929(2) 0.0304(8) Uani 1 1 d . . .
H2'1 H 0.6852 0.4233 0.6849 0.037 Uiso 1 1 calc R U .
H2'2 H 0.6103 0.5020 0.7545 0.037 Uiso 1 1 calc R U .
C14 C 0.2407(3) -0.4114(3) 0.9702(2) 0.0287(8) Uani 1 1 d . . .
H14 H 0.1781 -0.4448 1.0087 0.034 Uiso 1 1 calc R U .
C1' C 0.6604(4) 0.6178(4) 0.6386(2) 0.0268(8) Uani 1 1 d . . .
H1'1 H 0.7460 0.6096 0.6566 0.032 Uiso 1 1 calc R U .
H1'2 H 0.5943 0.6983 0.6486 0.032 Uiso 1 1 calc R U .
C7' C 0.6861(3) 0.7561(3) 0.4914(2) 0.0233(7) Uani 1 1 d . . .
H7'1 H 0.6752 0.7685 0.4303 0.028 Uiso 1 1 calc R U .
H7'2 H 0.6135 0.8248 0.5115 0.028 Uiso 1 1 calc R U .
C6 C 0.7094(4) -0.0122(4) 1.0186(3) 0.0313(8) Uani 1 1 d . . .
H6A H 0.7198 0.0739 0.9999 0.038 Uiso 1 1 calc R U .
H6B H 0.6171 -0.0003 1.0109 0.038 Uiso 1 1 calc R U .
C1 C 0.7626(4) -0.0354(4) 0.8696(2) 0.0303(8) Uani 1 1 d . . .
H1A H 0.6689 -0.0260 0.8685 0.036 Uiso 1 1 calc R U .
H1B H 0.8164 -0.0958 0.8354 0.036 Uiso 1 1 calc R U .
C12 C 0.3315(4) -0.3432(4) 0.8270(2) 0.0329(9) Uani 1 1 d . . .
H12 H 0.3319 -0.3316 0.7670 0.039 Uiso 1 1 calc R U .
C13 C 0.2417(4) -0.3937(3) 0.8828(3) 0.0316(8) Uani 1 1 d . . .
H13 H 0.1806 -0.4161 0.8612 0.038 Uiso 1 1 calc R U .
O24 O 1.0216(3) 0.4482(3) 0.8503(2) 0.0639(10) Uani 1 1 d . . .
C15' C 1.1750(4) 0.8616(4) 0.5214(3) 0.0381(9) Uani 1 1 d . . .
H15' H 1.1967 0.8508 0.4649 0.046 Uiso 1 1 calc R U .
C3' C 0.4466(4) 0.4169(4) 0.7146(2) 0.0358(9) Uani 1 1 d . . .
H3'1 H 0.4466 0.4049 0.7771 0.043 Uiso 1 1 calc R U .
H3'2 H 0.5038 0.3356 0.7009 0.043 Uiso 1 1 calc R U .
C11' C 1.0265(4) 0.8628(4) 0.6496(3) 0.0358(9) Uani 1 1 d . . .
H11' H 0.9476 0.8513 0.6806 0.043 Uiso 1 1 calc R U .
C5 C 1.2666(4) 0.0697(4) 0.8874(3) 0.0335(9) Uani 1 1 d . . .
H5A H 1.2898 0.1496 0.8652 0.040 Uiso 1 1 calc R U .
H5B H 1.3218 0.0082 0.8542 0.040 Uiso 1 1 calc R U .
C2 C 0.7804(4) 0.0942(4) 0.8277(3) 0.0339(9) Uani 1 1 d . . .
H2A H 0.7507 0.1284 0.7685 0.041 Uiso 1 1 calc R U .
H2B H 0.7277 0.1562 0.8611 0.041 Uiso 1 1 calc R U .
C13' C 1.2247(4) 0.9130(4) 0.6407(3) 0.0375(10) Uani 1 1 d . . .
H13' H 1.2813 0.9363 0.6658 0.045 Uiso 1 1 calc R U .
C3 C 0.9456(4) 0.1943(3) 0.7920(2) 0.0318(8) Uani 1 1 d . . .
H3A H 0.8985 0.2537 0.8283 0.038 Uiso 1 1 calc R U .
H3B H 0.9170 0.2370 0.7328 0.038 Uiso 1 1 calc R U .
C4 C 1.0912(4) 0.1624(4) 0.7919(2) 0.0326(9) Uani 1 1 d . . .
H4A H 1.1380 0.1059 0.7537 0.039 Uiso 1 1 calc R U .
H4B H 1.1146 0.2421 0.7702 0.039 Uiso 1 1 calc R U .
O11 O 0.5282(3) -0.0288(3) 0.6121(2) 0.0431(7) Uani 1 1 d . . .
C4' C 0.3088(4) 0.4509(4) 0.6906(2) 0.0384(10) Uani 1 1 d . . .
H4'1 H 0.2709 0.3830 0.7242 0.046 Uiso 1 1 calc R U .
H4'2 H 0.2521 0.5333 0.7028 0.046 Uiso 1 1 calc R U .
C12' C 1.1090(4) 0.8975(4) 0.6855(3) 0.0419(10) Uani 1 1 d . . .
H12' H 1.0861 0.9109 0.7413 0.050 Uiso 1 1 calc R U .
C14' C 1.2571(4) 0.8943(4) 0.5598(3) 0.0401(10) Uani 1 1 d . . .
H14' H 1.3371 0.9040 0.5296 0.048 Uiso 1 1 calc R U .
O21 O 0.9630(3) 0.5593(3) 0.71011(18) 0.0470(8) Uani 1 1 d . . .
O1W O 1.0613(3) -0.1213(3) 0.9668(2) 0.0404(7) Uani 1 1 d D . .
H1AW H 1.073(5) -0.041(3) 0.930(3) 0.061 Uiso 1 1 d D U .
H1BW H 1.122(4) -0.202(2) 0.960(3) 0.061 Uiso 1 1 d D U .
O2W O 0.4410(3) 0.6478(3) 0.4854(2) 0.0503(8) Uani 1 1 d D . .
H2AW H 0.402(5) 0.611(5) 0.5420(18) 0.075 Uiso 1 1 d D U .
H2BW H 0.485(5) 0.592(4) 0.446(3) 0.075 Uiso 1 1 d D U .
Cl1 Cl 0.55079(9) 0.00524(9) 0.68395(6) 0.0311(2) Uani 1 1 d . . .
O11A O 0.5412(8) -0.0860(5) 0.7696(5) 0.049(2) Uani 0.581(16) 1 d . . P
O12A O 0.6784(8) 0.0157(12) 0.6772(5) 0.046(2) Uani 0.581(16) 1 d . . P
O13A O 0.4501(10) 0.1264(7) 0.6941(5) 0.045(2) Uani 0.581(16) 1 d . . P
O11B O 0.6237(16) -0.1119(10) 0.7339(7) 0.061(5) Uani 0.419(16) 1 d . . P
O12B O 0.6343(12) 0.0852(12) 0.6489(6) 0.041(2) Uani 0.419(16) 1 d . . P
O13B O 0.4309(12) 0.066(2) 0.7136(11) 0.083(5) Uani 0.419(16) 1 d . . P
Cl02 Cl 0.92339(8) 0.54811(8) 0.79931(5) 0.0253(2) Uani 1 1 d . . .

loop_
_atom_site_aniso_label
_atom_site_aniso_U_11
_atom_site_aniso_U_22
_atom_site_aniso_U_33
_atom_site_aniso_U_23
_atom_site_aniso_U_13
_atom_site_aniso_U_12
O1 0.0308(14) 0.0287(13) 0.0272(13) -0.0050(10) -0.0012(10) -0.0169(11)
N4 0.0198(14) 0.0211(14) 0.0176(14) -0.0031(11) -0.0041(11) -0.0075(11)
N2' 0.0227(14) 0.0248(15) 0.0195(14) -0.0053(11) -0.0037(11) -0.0109(12)
O2' 0.0385(15) 0.0503(17) 0.0214(13) -0.0127(12) 0.0026(11) -0.0276(13)
O2 0.0352(14) 0.0356(14) 0.0238(13) -0.0075(11) -0.0008(10) -0.0220(12)
N3' 0.0294(16) 0.0306(17) 0.0286(16) -0.0085(13) 0.0004(13) -0.0148(13)
N2 0.0236(15) 0.0254(15) 0.0236(15) -0.0030(12) -0.0048(12) -0.0128(12)
O22 0.0342(15) 0.0562(18) 0.0288(14) -0.0117(13) 0.0027(11) -0.0282(13)
N3 0.0246(15) 0.0273(15) 0.0217(15) -0.0081(12) 0.0024(11) -0.0113(12)
N1' 0.0276(16) 0.0282(16) 0.0271(16) -0.0065(12) 0.0000(12) -0.0137(13)
N4' 0.0253(15) 0.0237(15) 0.0227(15) -0.0037(12) -0.0020(12) -0.0113(12)
N1 0.0268(15) 0.0288(16) 0.0213(15) -0.0066(12) -0.0001(12) -0.0146(13)
C8' 0.0211(16) 0.0210(17) 0.0204(17) -0.0014(13) -0.0005(13) -0.0092(13)
C9' 0.0229(18) 0.0319(19) 0.0239(18) -0.0077(15) 0.0005(14) -0.0110(15)
C6' 0.0292(19) 0.0294(19) 0.0304(19) -0.0112(15) 0.0017(15) -0.0150(15)
C9 0.0246(17) 0.0260(17) 0.0168(16) -0.0048(13) 0.0006(13) -0.0101(14)
O1' 0.0376(14) 0.0352(14) 0.0230(13) -0.0022(11) -0.0047(11) -0.0226(12)
C7 0.0208(17) 0.0243(18) 0.0275(18) -0.0060(14) -0.0036(14) -0.0080(14)
C15 0.0249(18) 0.0269(18) 0.0249(18) -0.0047(14) -0.0027(14) -0.0106(14)
C8 0.0211(16) 0.0196(16) 0.0201(17) -0.0018(13) -0.0005(13) -0.0072(13)
C10' 0.0271(18) 0.0212(17) 0.0311(19) -0.0001(14) -0.0078(15) -0.0139(14)
C5' 0.0254(18) 0.0202(17) 0.0291(19) -0.0041(14) -0.0026(14) -0.0099(14)
C10 0.0221(17) 0.0199(16) 0.0270(18) -0.0089(14) -0.0040(14) -0.0060(13)
C11 0.033(2) 0.034(2) 0.0253(19) -0.0079(15) -0.0012(15) -0.0174(16)
O23 0.059(2) 0.0433(18) 0.073(2) -0.0331(17) 0.0198(17) -0.0288(16)
C2' 0.0302(19) 0.041(2) 0.0212(18) -0.0023(16) -0.0051(15) -0.0162(17)
C14 0.0231(18) 0.0278(19) 0.035(2) -0.0066(15) -0.0030(15) -0.0096(15)
C1' 0.0281(19) 0.041(2) 0.0174(17) -0.0075(15) 0.0006(14) -0.0196(16)
C7' 0.0264(18) 0.0208(17) 0.0236(18) -0.0048(13) -0.0022(14) -0.0096(14)
C6 0.0234(18) 0.0256(19) 0.048(2) -0.0124(17) -0.0041(16) -0.0085(15)
C1 0.034(2) 0.037(2) 0.0229(18) 0.0000(15) -0.0089(15) -0.0193(17)
C12 0.040(2) 0.038(2) 0.0264(19) -0.0104(16) -0.0079(16) -0.0161(18)
C13 0.030(2) 0.0282(19) 0.041(2) -0.0104(16) -0.0103(16) -0.0108(16)
O24 0.050(2) 0.060(2) 0.065(2) 0.0145(18) -0.0280(17) -0.0138(17)
C15' 0.034(2) 0.049(2) 0.036(2) -0.0024(18) -0.0051(17) -0.0252(19)
C3' 0.053(2) 0.044(2) 0.0198(18) 0.0012(16) -0.0069(17) -0.033(2)
C11' 0.034(2) 0.042(2) 0.042(2) -0.0168(19) -0.0019(17) -0.0194(18)
C5 0.031(2) 0.038(2) 0.039(2) -0.0159(17) 0.0021(16) -0.0159(17)
C2 0.035(2) 0.034(2) 0.033(2) 0.0000(16) -0.0078(16) -0.0167(17)
C13' 0.037(2) 0.029(2) 0.050(3) -0.0030(18) -0.0174(19) -0.0154(17)
C3 0.039(2) 0.0256(19) 0.031(2) -0.0008(15) -0.0038(16) -0.0162(16)
C4 0.043(2) 0.040(2) 0.0220(19) -0.0058(16) -0.0020(16) -0.0252(18)
O11 0.0362(16) 0.0469(17) 0.0551(19) -0.0274(15) -0.0085(13) -0.0102(13)
C4' 0.052(3) 0.059(3) 0.0182(18) -0.0089(17) 0.0066(17) -0.039(2)
C12' 0.040(2) 0.052(3) 0.046(2) -0.022(2) -0.0046(19) -0.020(2)
C14' 0.035(2) 0.044(2) 0.043(2) 0.0038(19) -0.0099(18) -0.0246(19)
O21 0.0331(15) 0.081(2) 0.0292(15) -0.0223(15) 0.0093(12) -0.0207(15)
O1W 0.0314(15) 0.0286(15) 0.0571(19) -0.0071(13) -0.0081(13) -0.0067(12)
O2W 0.0365(17) 0.086(3) 0.0361(17) -0.0239(17) 0.0036(13) -0.0253(17)
Cl1 0.0286(5) 0.0331(5) 0.0318(5) -0.0051(4) -0.0039(4) -0.0127(4)
O11A 0.045(4) 0.037(3) 0.042(4) 0.013(2) 0.003(3) -0.010(3)
O12A 0.042(4) 0.084(7) 0.036(4) -0.025(4) 0.006(3) -0.044(4)
O13A 0.060(5) 0.031(3) 0.034(3) -0.013(3) -0.014(3) 0.005(3)
O11B 0.095(11) 0.059(6) 0.038(6) 0.015(4) -0.027(6) -0.047(6)
O12B 0.054(6) 0.042(6) 0.033(5) 0.002(4) -0.005(4) -0.032(5)
O13B 0.042(5) 0.144(16) 0.086(10) -0.083(11) 0.030(6) -0.029(9)
Cl02 0.0237(4) 0.0328(5) 0.0223(4) -0.0089(3) -0.0011(3) -0.0117(3)

loop_
_atom_type_symbol
_atom_type_description
_atom_type_scat_dispersion_real
_atom_type_scat_dispersion_imag
_atom_type_scat_source
C C 0.0033 0.0016 'International Tables Vol C Tables 4.2.6.8 and 6.1.1.4'
H H 0.0000 0.0000 'International Tables Vol C Tables 4.2.6.8 and 6.1.1.4'
N N 0.0061 0.0033 'International Tables Vol C Tables 4.2.6.8 and 6.1.1.4'
O O 0.0106 0.0060 'International Tables Vol C Tables 4.2.6.8 and 6.1.1.4'
Cl Cl 0.1484 0.1585 'International Tables Vol C Tables 4.2.6.8 and 6.1.1.4'

loop_
_geom_angle_atom_site_label_1
_geom_angle_atom_site_label_2
_geom_angle_atom_site_label_3
_geom_angle
_geom_angle_site_symmetry_1
_geom_angle_site_symmetry_3
C2 O1 C3 113.4(3) . .
C9 N4 N3 110.6(3) . .
C9 N4 C10 129.2(3) . .
N3 N4 C10 120.2(3) . .
C5' N2' C1' 111.9(3) . .
C5' N2' C7' 113.6(3) . .
C1' N2' C7' 109.6(3) . .
C5' N2' H1' 107.1 . .
C1' N2' H1' 107.1 . .
C7' N2' H1' 107.1 . .
C6' O2' C4' 113.4(3) . 2_666
C5 O2 C4 113.6(3) . .
N1' N3' N4' 107.4(3) . .
C7 N2 C6 113.3(3) . .
C7 N2 C1 110.8(3) . .
C6 N2 C1 110.5(3) . .
C7 N2 H1 107.3 . .
C6 N2 H1 107.3 . .
C1 N2 H1 107.3 . .
N1 N3 N4 107.1(3) . .
N3' N1' C8' 108.8(3) . .
C9' N4' N3' 110.4(3) . .
C9' N4' C10' 128.7(3) . .
N3' N4' C10' 120.9(3) . .
N3 N1 C8 108.9(3) . .
C9' C8' N1' 108.5(3) . .
C9' C8' C7' 129.8(3) . .
N1' C8' C7' 121.7(3) . .
N4' C9' C8' 104.9(3) . .
N4' C9' H9' 127.6 . .
C8' C9' H9' 127.6 . .
O2' C6' C5' 108.1(3) . .
O2' C6' H6'1 110.1 . .
C5' C6' H6'1 110.1 . .
O2' C6' H6'2 110.1 . .
C5' C6' H6'2 110.1 . .
H6'1 C6' H6'2 108.4 . .
N4 C9 C8 105.2(3) . .
N4 C9 H9 127.4 . .
C8 C9 H9 127.4 . .
C2' O1' C3' 112.4(3) . .
C8 C7 N2 114.1(3) . .
C8 C7 H7A 108.7 . .
N2 C7 H7A 108.7 . .
C8 C7 H7B 108.7 . .
N2 C7 H7B 108.7 . .
H7A C7 H7B 107.6 . .
C10 C15 C14 119.7(3) . .
C10 C15 H15 120.2 . .
C14 C15 H15 120.2 . .
C9 C8 N1 108.2(3) . .
C9 C8 C7 129.8(3) . .
N1 C8 C7 121.9(3) . .
C11' C10' C15' 121.6(3) . .
C11' C10' N4' 119.4(3) . .
C15' C10' N4' 119.0(3) . .
N2' C5' C6' 113.2(3) . .
N2' C5' H5'1 108.9 . .
C6' C5' H5'1 108.9 . .
N2' C5' H5'2 108.9 . .
C6' C5' H5'2 108.9 . .
H5'1 C5' H5'2 107.7 . .
C11 C10 C15 120.6(3) . .
C11 C10 N4 119.4(3) . .
C15 C10 N4 120.0(3) . .
C12 C11 C10 118.8(3) . .
C12 C11 H11 120.6 . .
C10 C11 H11 120.6 . .
O1' C2' C1' 108.0(3) . .
O1' C2' H2'1 110.1 . .
C1' C2' H2'1 110.1 . .
O1' C2' H2'2 110.1 . .
C1' C2' H2'2 110.1 . .
H2'1 C2' H2'2 108.4 . .
C13 C14 C15 119.9(3) . .
C13 C14 H14 120.1 . .
C15 C14 H14 120.1 . .
C2' C1' N2' 112.2(3) . .
C2' C1' H1'1 109.2 . .
N2' C1' H1'1 109.2 . .
C2' C1' H1'2 109.2 . .
N2' C1' H1'2 109.2 . .
H1'1 C1' H1'2 107.9 . .
C8' C7' N2' 113.6(3) . .
C8' C7' H7'1 108.8 . .
N2' C7' H7'1 108.8 . .
C8' C7' H7'2 108.8 . .
N2' C7' H7'2 108.8 . .
H7'1 C7' H7'2 107.7 . .
C5 C6 N2 113.7(3) 2_757 .
C5 C6 H6A 108.8 2_757 .
N2 C6 H6A 108.8 . .
C5 C6 H6B 108.8 2_757 .
N2 C6 H6B 108.8 . .
H6A C6 H6B 107.7 . .
N2 C1 C2 113.9(3) . .
N2 C1 H1A 108.8 . .
C2 C1 H1A 108.8 . .
N2 C1 H1B 108.8 . .
C2 C1 H1B 108.8 . .
H1A C1 H1B 107.7 . .
C13 C12 C11 121.1(4) . .
C13 C12 H12 119.4 . .
C11 C12 H12 119.4 . .
C12 C13 C14 119.8(3) . .
C12 C13 H13 120.1 . .
C14 C13 H13 120.1 . .
C10' C15' C14' 118.1(4) . .
C10' C15' H15' 121.0 . .
C14' C15' H15' 121.0 . .
O1' C3' C4' 108.1(3) . .
O1' C3' H3'1 110.1 . .
C4' C3' H3'1 110.1 . .
O1' C3' H3'2 110.1 . .
C4' C3' H3'2 110.1 . .
H3'1 C3' H3'2 108.4 . .
C12' C11' C10' 118.9(4) . .
C12' C11' H11' 120.5 . .
C10' C11' H11' 120.5 . .
O2 C5 C6 107.9(3) . 2_757
O2 C5 H5A 110.1 . .
C6 C5 H5A 110.1 2_757 .
O2 C5 H5B 110.1 . .
C6 C5 H5B 110.1 2_757 .
H5A C5 H5B 108.4 . .
O1 C2 C1 107.6(3) . .
O1 C2 H2A 110.2 . .
C1 C2 H2A 110.2 . .
O1 C2 H2B 110.2 . .
C1 C2 H2B 110.2 . .
H2A C2 H2B 108.5 . .
C14' C13' C12' 119.6(4) . .
C14' C13' H13' 120.2 . .
C12' C13' H13' 120.2 . .
O1 C3 C4 108.0(3) . .
O1 C3 H3A 110.1 . .
C4 C3 H3A 110.1 . .
O1 C3 H3B 110.1 . .
C4 C3 H3B 110.1 . .
H3A C3 H3B 108.4 . .
O2 C4 C3 108.6(3) . .
O2 C4 H4A 110.0 . .
C3 C4 H4A 110.0 . .
O2 C4 H4B 110.0 . .
C3 C4 H4B 110.0 . .
H4A C4 H4B 108.4 . .
O2' C4' C3' 107.5(3) 2_666 .
O2' C4' H4'1 110.2 2_666 .
C3' C4' H4'1 110.2 . .
O2' C4' H4'2 110.2 2_666 .
C3' C4' H4'2 110.2 . .
H4'1 C4' H4'2 108.5 . .
C11' C12' C13' 120.6(4) . .
C11' C12' H12' 119.7 . .
C13' C12' H12' 119.7 . .
C13' C14' C15' 121.2(4) . .
C13' C14' H14' 119.4 . .
C15' C14' H14' 119.4 . .
H1AW O1W H1BW 120(3) . .
H2AW O2W H2BW 119(4) . .
O13B Cl1 O11B 119.4(8) . .
O13B Cl1 O12A 135.4(7) . .
O11B Cl1 O12A 76.4(5) . .
O13B Cl1 O11 104.5(6) . .
O11B Cl1 O11 102.2(5) . .
O12A Cl1 O11 112.6(3) . .
O13B Cl1 O12B 114.3(8) . .
O11B Cl1 O12B 109.1(5) . .
O12A Cl1 O12B 32.7(3) . .
O11 Cl1 O12B 105.6(4) . .
O13B Cl1 O13A 30.8(8) . .
O11B Cl1 O13A 139.5(7) . .
O12A Cl1 O13A 109.3(4) . .
O11 Cl1 O13A 111.2(3) . .
O12B Cl1 O13A 83.7(5) . .
O13B Cl1 O11A 79.3(9) . .
O11B Cl1 O11A 40.0(5) . .
O12A Cl1 O11A 104.6(4) . .
O11 Cl1 O11A 115.7(3) . .
O12B Cl1 O11A 131.7(5) . .
O13A Cl1 O11A 102.7(4) . .
O11B O11A Cl1 64.0(7) . .
O11B O11A O13B 110.5(9) . .
Cl1 O11A O13B 46.5(4) . .
O12B O12A Cl1 75.8(8) . .
O12B O12A O11B 126.4(10) . .
Cl1 O12A O11B 50.6(4) . .
O13B O13A Cl1 64.2(13) . .
O11A O11B Cl1 75.9(10) . .
O11A O11B O12A 112.9(11) . .
Cl1 O11B O12A 53.0(4) . .
O12A O12B Cl1 71.5(8) . .
O13A O13B Cl1 85.0(14) . .
O13A O13B O11A 123.8(18) . .
Cl1 O13B O11A 54.2(6) . .
O24 Cl02 O21 110.0(2) . .
O24 Cl02 O22 110.29(19) . .
O21 Cl02 O22 109.69(17) . .
O24 Cl02 O23 108.5(2) . .
O21 Cl02 O23 108.8(2) . .
O22 Cl02 O23 109.55(18) . .

loop_
_geom_bond_atom_site_label_1
_geom_bond_atom_site_label_2
_geom_bond_distance
_geom_bond_site_symmetry_2
O1 C2 1.412(4) .
O1 C3 1.434(4) .
N4 C9 1.346(4) .
N4 N3 1.352(4) .
N4 C10 1.431(4) .
N2' C5' 1.492(4) .
N2' C1' 1.515(4) .
N2' C7' 1.518(4) .
N2' H1' 1.0000 .
O2' C6' 1.415(4) .
O2' C4' 1.426(4) 2_666
O2 C5 1.431(4) .
O2 C4 1.440(4) .
N3' N1' 1.307(4) .
N3' N4' 1.355(4) .
N2 C7 1.509(4) .
N2 C6 1.511(5) .
N2 C1 1.512(4) .
N2 H1 1.0000 .
O22 Cl02 1.436(3) .
N3 N1 1.311(4) .
N1' C8' 1.367(4) .
N4' C9' 1.350(4) .
N4' C10' 1.439(4) .
N1 C8 1.367(4) .
C8' C9' 1.364(5) .
C8' C7' 1.484(5) .
C9' H9' 0.9500 .
C6' C5' 1.499(5) .
C6' H6'1 0.9900 .
C6' H6'2 0.9900 .
C9 C8 1.362(5) .
C9 H9 0.9500 .
O1' C2' 1.416(4) .
O1' C3' 1.433(4) .
C7 C8 1.491(5) .
C7 H7A 0.9900 .
C7 H7B 0.9900 .
C15 C10 1.387(5) .
C15 C14 1.391(5) .
C15 H15 0.9500 .
C10' C11' 1.384(5) .
C10' C15' 1.385(5) .
C5' H5'1 0.9900 .
C5' H5'2 0.9900 .
C10 C11 1.386(5) .
C11 C12 1.383(5) .
C11 H11 0.9500 .
O23 Cl02 1.436(3) .
C2' C1' 1.510(5) .
C2' H2'1 0.9900 .
C2' H2'2 0.9900 .
C14 C13 1.381(5) .
C14 H14 0.9500 .
C1' H1'1 0.9900 .
C1' H1'2 0.9900 .
C7' H7'1 0.9900 .
C7' H7'2 0.9900 .
C6 C5 1.503(5) 2_757
C6 H6A 0.9900 .
C6 H6B 0.9900 .
C1 C2 1.512(5) .
C1 H1A 0.9900 .
C1 H1B 0.9900 .
C12 C13 1.380(5) .
C12 H12 0.9500 .
C13 H13 0.9500 .
O24 Cl02 1.412(3) .
C15' C14' 1.392(6) .
C15' H15' 0.9500 .
C3' C4' 1.499(6) .
C3' H3'1 0.9900 .
C3' H3'2 0.9900 .
C11' C12' 1.383(5) .
C11' H11' 0.9500 .
C5 C6 1.503(5) 2_757
C5 H5A 0.9900 .
C5 H5B 0.9900 .
C2 H2A 0.9900 .
C2 H2B 0.9900 .
C13' C14' 1.374(6) .
C13' C12' 1.385(6) .
C13' H13' 0.9500 .
C3 C4 1.492(5) .
C3 H3A 0.9900 .
C3 H3B 0.9900 .
C4 H4A 0.9900 .
C4 H4B 0.9900 .
O11 Cl1 1.437(3) .
C4' O2' 1.426(4) 2_666
C4' H4'1 0.9900 .
C4' H4'2 0.9900 .
C12' H12' 0.9500 .
C14' H14' 0.9500 .
O21 Cl02 1.429(3) .
O1W H1AW 0.974(19) .
O1W H1BW 0.960(19) .
O2W H2AW 0.983(19) .
O2W H2BW 0.988(19) .
Cl1 O13B 1.329(12) .
Cl1 O11B 1.376(10) .
Cl1 O12A 1.422(6) .
Cl1 O12B 1.454(8) .
Cl1 O13A 1.471(7) .
Cl1 O11A 1.484(7) .
O11A O11B 0.984(13) .
O11A O13B 1.80(2) .
O12A O12B 0.811(8) .
O12A O11B 1.731(11) .
O13A O13B 0.756(17) .

loop_
_geom_torsion_atom_site_label_1
_geom_torsion_atom_site_label_2
_geom_torsion_atom_site_label_3
_geom_torsion_atom_site_label_4
_geom_torsion
_geom_torsion_site_symmetry_1
_geom_torsion_site_symmetry_4
C9 N4 N3 N1 0.0(4) . .
C10 N4 N3 N1 179.3(3) . .
N4' N3' N1' C8' 0.1(4) . .
N1' N3' N4' C9' -0.1(4) . .
N1' N3' N4' C10' 179.5(3) . .
N4 N3 N1 C8 -0.4(3) . .
N3' N1' C8' C9' -0.1(4) . .
N3' N1' C8' C7' 177.2(3) . .
N3' N4' C9' C8' 0.1(4) . .
C10' N4' C9' C8' -179.5(3) . .
N1' C8' C9' N4' 0.0(4) . .
C7' C8' C9' N4' -177.0(3) . .
C4' O2' C6' C5' 179.4(3) 2_666 .
N3 N4 C9 C8 0.5(4) . .
C10 N4 C9 C8 -178.8(3) . .
C6 N2 C7 C8 60.6(4) . .
C1 N2 C7 C8 -64.3(4) . .
N4 C9 C8 N1 -0.7(4) . .
N4 C9 C8 C7 176.1(3) . .
N3 N1 C8 C9 0.8(4) . .
N3 N1 C8 C7 -176.4(3) . .
N2 C7 C8 C9 93.9(4) . .
N2 C7 C8 N1 -89.6(4) . .
C9' N4' C10' C11' 10.4(5) . .
N3' N4' C10' C11' -169.2(3) . .
C9' N4' C10' C15' -168.3(4) . .
N3' N4' C10' C15' 12.1(5) . .
C1' N2' C5' C6' -176.9(3) . .
C7' N2' C5' C6' -52.1(4) . .
O2' C6' C5' N2' -56.1(4) . .
C14 C15 C10 C11 -0.4(5) . .
C14 C15 C10 N4 -179.9(3) . .
C9 N4 C10 C11 -18.4(5) . .
N3 N4 C10 C11 162.3(3) . .
C9 N4 C10 C15 161.0(3) . .
N3 N4 C10 C15 -18.2(5) . .
C15 C10 C11 C12 -0.9(5) . .
N4 C10 C11 C12 178.6(3) . .
C3' O1' C2' C1' 180.0(3) . .
C10 C15 C14 C13 1.4(5) . .
O1' C2' C1' N2' -59.7(4) . .
C5' N2' C1' C2' -65.6(4) . .
C7' N2' C1' C2' 167.4(3) . .
C9' C8' C7' N2' -87.1(4) . .
N1' C8' C7' N2' 96.3(4) . .
C5' N2' C7' C8' -55.1(4) . .
C1' N2' C7' C8' 71.0(3) . .
C7 N2 C6 C5 49.6(4) . 2_757
C1 N2 C6 C5 174.7(3) . 2_757
C7 N2 C1 C2 -167.7(3) . .
C6 N2 C1 C2 65.8(4) . .
C10 C11 C12 C13 1.3(6) . .
C11 C12 C13 C14 -0.3(6) . .
C15 C14 C13 C12 -1.0(5) . .
C11' C10' C15' C14' 1.3(6) . .
N4' C10' C15' C14' 180.0(3) . .
C2' O1' C3' C4' 172.4(3) . .
C15' C10' C11' C12' -0.2(6) . .
N4' C10' C11' C12' -178.9(3) . .
C4 O2 C5 C6 175.7(3) . 2_757
C3 O1 C2 C1 -176.3(3) . .
N2 C1 C2 O1 61.9(4) . .
C2 O1 C3 C4 -179.0(3) . .
C5 O2 C4 C3 -176.1(3) . .
O1 C3 C4 O2 -58.3(4) . .
O1' C3' C4' O2' 61.9(4) . 2_666
C10' C11' C12' C13' -0.7(6) . .
C14' C13' C12' C11' 0.4(6) . .
C12' C13' C14' C15' 0.8(6) . .
C10' C15' C14' C13' -1.6(6) . .
O13B Cl1 O11A O11B 179.1(10) . .
O12A Cl1 O11A O11B -46.5(8) . .
O11 Cl1 O11A O11B 78.0(7) . .
O12B Cl1 O11A O11B -67.8(9) . .
O13A Cl1 O11A O11B -160.7(7) . .
O11B Cl1 O11A O13B -179.1(10) . .
O12A Cl1 O11A O13B 134.4(7) . .
O11 Cl1 O11A O13B -101.1(7) . .
O12B Cl1 O11A O13B 113.1(8) . .
O13A Cl1 O11A O13B 20.2(7) . .
O13B Cl1 O12A O12B -60.3(15) . .
O11B Cl1 O12A O12B -178.5(11) . .
O11 Cl1 O12A O12B 83.7(10) . .
O13A Cl1 O12A O12B -40.5(10) . .
O11A Cl1 O12A O12B -149.8(9) . .
O13B Cl1 O12A O11B 118.3(11) . .
O11 Cl1 O12A O11B -97.8(5) . .
O12B Cl1 O12A O11B 178.5(11) . .
O13A Cl1 O12A O11B 138.1(7) . .
O11A Cl1 O12A O11B 28.7(6) . .
O11B Cl1 O13A O13B -60.7(19) . .
O12A Cl1 O13A O13B -152.3(15) . .
O11 Cl1 O13A O13B 82.8(16) . .
O12B Cl1 O13A O13B -173.0(16) . .
O11A Cl1 O13A O13B -41.6(17) . .
O13B O11A O11B Cl1 0.7(8) . .
Cl1 O11A O11B O12A 38.8(5) . .
O13B O11A O11B O12A 39.5(10) . .
O13B Cl1 O11B O11A -1.1(11) . .
O12A Cl1 O11B O11A 133.7(7) . .
O11 Cl1 O11B O11A -115.6(6) . .
O12B Cl1 O11B O11A 132.9(7) . .
O13A Cl1 O11B O11A 29.8(11) . .
O13B Cl1 O11B O12A -134.8(8) . .
O11 Cl1 O11B O12A 110.6(3) . .
O12B Cl1 O11B O12A -0.8(7) . .
O13A Cl1 O11B O12A -104.0(7) . .
O11A Cl1 O11B O12A -133.7(7) . .
O12B O12A O11B O11A -47.8(16) . .
Cl1 O12A O11B O11A -49.5(9) . .
O12B O12A O11B Cl1 1.8(14) . .
O11B O12A O12B Cl1 -1.4(11) . .
O13B Cl1 O12B O12A 138.0(11) . .
O11B Cl1 O12B O12A 1.5(12) . .
O11 Cl1 O12B O12A -107.7(9) . .
O13A Cl1 O12B O12A 142.0(9) . .
O11A Cl1 O12B O12A 40.6(12) . .
Cl1 O13A O13B O11A 40.0(11) . .
O11B Cl1 O13B O13A 139.4(15) . .
O12A Cl1 O13B O13A 39(2) . .
O11 Cl1 O13B O13A -107.2(14) . .
O12B Cl1 O13B O13A 7.7(18) . .
O11A Cl1 O13B O13A 138.8(16) . .
O11B Cl1 O13B O11A 0.7(7) . .
O12A Cl1 O13B O11A -100.1(9) . .
O11 Cl1 O13B O11A 114.1(4) . .
O12B Cl1 O13B O11A -131.1(5) . .
O13A Cl1 O13B O11A -138.8(16) . .
O11B O11A O13B O13A -53(2) . .
Cl1 O11A O13B O13A -52.2(18) . .
O11B O11A O13B Cl1 -0.9(9) . .
